data_7131515
loop_
_publ_author_name
'Galan, Albano'
'Lulic, Kristijan'
'Wang, Jingqi'
'Wicher, Barbara'
'Huc, Ivan'
'Duhamel, Jean'
'Maurizot, Victor'

_publ_section_title
;
 Coaxial assembly of helical aromatic foldamers by metal coordination.
;
_journal_issue 35
_journal_name_full 'Chemical communications (Cambridge, England)'
_journal_page_first 5253
_journal_page_last 5256
_journal_paper_doi 10.1039/d3cc00866e
_journal_volume 59
_journal_year 2023
_chemical_formula_moiety 'C224 H225 Hg K N32 O40, 2(C H2 Cl2), 2(H2 O), [+solvent]'
_chemical_formula_sum 'C226 H233 Cl4 Hg K N32 O42'
_chemical_formula_weight 4450.92
_chemical_properties_physical Air-sensitive
_space_group_crystal_system monoclinic
_space_group_IT_number 15
_space_group_name_Hall '-C 2yc'
_space_group_name_H-M_alt 'C 1 2/c 1'
_atom_sites_solution_hydrogens geom
_audit_creation_date 2023-03-23
_audit_creation_method
;
Olex2 1.5
(compiled 2023.03.06 svn.rbb2c1857 for OlexSys, GUI svn.r6748)
;
_audit_update_record
;
2023-03-27 deposited with the CCDC.	2023-04-03 downloaded from the CCDC.
;
_cell_angle_alpha 90
_cell_angle_beta 111.362(3)
_cell_angle_gamma 90
_cell_formula_units_Z 4
_cell_length_a 43.956(8)
_cell_length_b 18.100(3)
_cell_length_c 34.426(6)
_cell_measurement_reflns_used 7951
_cell_measurement_temperature 100.15
_cell_measurement_theta_max 54.2
_cell_measurement_theta_min 12.6
_cell_volume 25508(8)
_computing_cell_refinement 'CrystalClear-SM Expert 2.1 b43 (Rigaku, 2015)'
_computing_data_collection 'CrystalClear-SM Expert 2.1 b43 (Rigaku, 2015)'
_computing_data_reduction 'CrystalClear-SM Expert 2.1 b43 (Rigaku, 2015)'
_computing_molecular_graphics 'Olex2 1.5 (Dolomanov et al., 2009)'
_computing_publication_material 'Olex2 1.5 (Dolomanov et al., 2009)'
_computing_structure_refinement 'SHELXL 2018/3 (Sheldrick, 2015)'
_computing_structure_solution 'SHELXT 2014/5 (Sheldrick, 2014)'
_diffrn_ambient_temperature 100.00
_diffrn_detector_area_resol_mean 13.3333
_diffrn_measured_fraction_theta_full 0.990
_diffrn_measured_fraction_theta_max 0.990
_diffrn_measurement_device_type "'XtaLAB AFC11 (RCD3): quarter-chi single"
_diffrn_measurement_method '\w scans'
_diffrn_radiation_monochromator graphite
_diffrn_radiation_type CuK\a
_diffrn_radiation_wavelength 1.54187
_diffrn_reflns_av_R_equivalents 0.0867
_diffrn_reflns_av_unetI/netI 0.0703
_diffrn_reflns_Laue_measured_fraction_full 0.990
_diffrn_reflns_Laue_measured_fraction_max 0.990
_diffrn_reflns_limit_h_max 44
_diffrn_reflns_limit_h_min -44
_diffrn_reflns_limit_k_max 18
_diffrn_reflns_limit_k_min -17
_diffrn_reflns_limit_l_max 35
_diffrn_reflns_limit_l_min -35
_diffrn_reflns_number 55703
_diffrn_reflns_point_group_measured_fraction_full 0.990
_diffrn_reflns_point_group_measured_fraction_max 0.990
_diffrn_reflns_theta_full 51.871
_diffrn_reflns_theta_max 51.871
_diffrn_reflns_theta_min 2.669
_diffrn_source 'Rotating-anode X-ray tube'
_diffrn_source_current 66.0
_diffrn_source_power 2.97
_diffrn_source_voltage 45.0
_exptl_absorpt_coefficient_mu 2.194
_exptl_absorpt_correction_T_max 1.000
_exptl_absorpt_correction_T_min 0.643
_exptl_absorpt_correction_type multi-scan
_exptl_absorpt_process_details
;
CrystalClear-SM Expert 2.1 b43 (Rigaku, 2015)
;
_exptl_crystal_colour yellow
_exptl_crystal_colour_primary yellow
_exptl_crystal_density_diffrn 1.159
_exptl_crystal_density_method 'not measured'
_exptl_crystal_description Prism
_exptl_crystal_F_000 9264
_exptl_crystal_recrystallization_method 'diffusion of n-hexane to a dichloromethane solution'
_exptl_crystal_size_max 0.3
_exptl_crystal_size_mid 0.1
_exptl_crystal_size_min 0.02
_refine_diff_density_max 1.199
_refine_diff_density_min -0.919
_refine_diff_density_rms 0.091
_refine_ls_extinction_method none
_refine_ls_goodness_of_fit_ref 1.316
_refine_ls_hydrogen_treatment constr
_refine_ls_matrix_type full
_refine_ls_number_parameters 1113
_refine_ls_number_reflns 14057
_refine_ls_number_restraints 93
_refine_ls_restrained_S_all 1.314
_refine_ls_R_factor_all 0.1406
_refine_ls_R_factor_gt 0.1192
_refine_ls_shift/su_max 0.001
_refine_ls_shift/su_mean 0.000
_refine_ls_structure_factor_coef Fsqd
_refine_ls_weighting_details 'w=1/[\s^2^(Fo^2^)+(0.2000P)^2^] where P=(Fo^2^+2Fc^2^)/3'
_refine_ls_weighting_scheme calc
_refine_ls_wR_factor_gt 0.3478
_refine_ls_wR_factor_ref 0.3589
_reflns_Friedel_coverage 0.000
_reflns_number_gt 9509
_reflns_number_total 14057
_reflns_threshold_expression 'I > 2\s(I)'
_cod_data_source_file d3cc00866e2.cif
_cod_data_source_block q8-hg-q8
_cod_depositor_comments 'Adding full bibliography for 7131515--7131517.cif.'
_cod_original_cell_volume 25508(7)
_cod_database_code 7131515
_shelx_shelxl_version_number 2018/3
_shelx_space_group_comment
;
The symmetry employed for this shelxl refinement is uniquely defined
by the following loop, which should always be used as a source of
symmetry information in preference to the above space-group names.
They are only intended as comments.
;
_shelx_estimated_absorpt_t_max 0.957
_shelx_estimated_absorpt_t_min 0.559
_olex2_refinement_description
;
1. Fixed Uiso
 At 1.2 times of:
  All C(H) groups, All N(H) groups
2. Restrained distances
 C1_1-C2_1
 C1_2-C2_2
 C1_3-C2_3
 C1_4-C2_4
 C1_5-C2_5
 C1_6-C2_6
 C1_7-C2_7
 C1_8-C2_8
 1.51 with sigma of 0.001
 C2_1-C3_1 = C2_1-C4_1
 C2_2-C3_2 = C2_2-C4_2
 C2_3-C3_3 = C2_3-C4_3
 C2_4-C3_4 = C2_4-C4_4
 C2_5-C3_5 = C2_5-C4_5
 C2_6-C3_6 = C2_6-C4_6
 C2_7-C3_7 = C2_7-C4_7
 C2_8-C3_8 = C2_8-C4_8
 1.51 with sigma of 0.001
 C3_1-C4_1
 C3_2-C4_2
 C3_3-C4_3
 C3_4-C4_4
 C3_5-C4_5
 C3_6-C4_6
 C3_7-C4_7
 C3_8-C4_8
 2.5 with sigma of 0.02
 O1_1-C1_1
 O1_2-C1_2
 O1_3-C1_3
 O1_4-C1_4
 O1_5-C1_5
 O1_6-C1_6
 O1_7-C1_7
 O1_8-C1_8
 1.41 with sigma of 0.01
 C20A-C18A
 1.51 with sigma of 0.02
 Cl2-C1R = Cl1-C1R
 1.75 with sigma of 0.002
3. Rigid bond restraints
 C69A, C61A, C62A, C63A, C64A, C65A, C66A, C67A, C68A, N14A
 with sigma for 1-2 distances of 0.01 and sigma for 1-3 distances of 0.01
 C72A, C73A, C71A, C79A, C74A, C76A, C75A, C78A, C77A, N16A
 with sigma for 1-2 distances of 0.01 and sigma for 1-3 distances of 0.01
4. Uiso/Uaniso restraints and constraints
Uiso(O1_6) = Uiso(C1_6) = Uiso(C2_6) = Uiso(C3_6) = Uiso(C4_6)
Uiso(C4_7) = Uiso(C3_7) = Uiso(C2_7) = Uiso(C1_7) = Uiso(O1_7)
Uiso(C2_2) = Uiso(C4_2) = Uiso(C3_2) = Uiso(C1_2)
Uiso(O1_2) = Uiso(C1_2) = Uiso(C2_2) = Uiso(C4_2) = Uiso(C3_2)
5. Others
 Fixed Sof: Hg1(0.5) H15A(0.5)
6.a Aromatic/amide H refined with riding coordinates:
 C2A(H2A), C3A(H3A), C4A(H4A), C7A(H7A), C12A(H12A), C13A(H13A), C14A(H14A),
 C17A(H17A), C22A(H22A), C23A(H23A), C24A(H24A), C27A(H27A), C32A(H32A),
 C33A(H33A), C34A(H34A), C37A(H37A), C42A(H42A), C43A(H43A), C44A(H44A),
 C47A(H47A), C52A(H52A), C53A(H53A), C54A(H54A), C57A(H57A), C62A(H62A),
 C63A(H63A), C64A(H64A), C67A(H67A), C72A(H72A), C73A(H73A), C74A(H74A),
 C77A(H77A), N3A(H3AA), N5A(H5A), N7A(H7AA), N9A(H9A), N11A(H11A), N13A(H13B),
 N15A(H15A)
6.b Naphthalene refined as free rotating group:
 C61A(C62A,C63A,C64A,C65A,C69A,N14A,C68A,C67A,C66A), C71A(C72A,C73A,C74A,C75A,
 C79A,N16A,C78A,C77A,C76A)
;
_smtbx_masks_void_probe_radius 1.2
_smtbx_masks_void_truncation_radius 1.2
_olex2_submission_special_instructions 'No special instructions were received'

loop_
_space_group_symop_operation_xyz
'x, y, z'
'-x, y, -z+1/2'
'x+1/2, y+1/2, z'
'-x+1/2, y+1/2, -z+1/2'
'-x, -y, -z'
'x, -y, z-1/2'
'-x+1/2, -y+1/2, -z'
'x+1/2, -y+1/2, z-1/2'

loop_
_atom_site_label
_atom_site_type_symbol
_atom_site_fract_x
_atom_site_fract_y
_atom_site_fract_z
_atom_site_U_iso_or_equiv
_atom_site_adp_type
_atom_site_occupancy
_atom_site_site_symmetry_order
_atom_site_calc_flag
_atom_site_refinement_flags_posn
_atom_site_refinement_flags_adp
_atom_site_refinement_flags_occupancy
_atom_site_disorder_assembly
_atom_site_disorder_group
K1 K 0.500000 0.5175(2) 0.750000 0.1193(13) Uani 1 2 d S T P A .
Hg1 Hg 0.51441(2) 0.28489(5) 0.74660(3) 0.0818(3) Uani 0.5 1 d . . P A -1
C1A C 0.7760(3) 0.2208(6) 0.7778(4) 0.090(3) Uani 1 1 d . . . . .
C2A C 0.7930(3) 0.1822(7) 0.8124(4) 0.099(3) Uani 1 1 d . . . . .
H2A H 0.797986 0.131641 0.810161 0.119 Uiso 1 1 calc R U . . .
C3A C 0.8032(3) 0.2151(7) 0.8507(4) 0.103(3) Uani 1 1 d . . . . .
H3A H 0.814122 0.187101 0.875181 0.123 Uiso 1 1 calc R U . . .
C4A C 0.7973(2) 0.2900(7) 0.8536(4) 0.091(3) Uani 1 1 d . . . . .
H4A H 0.805953 0.313927 0.879951 0.110 Uiso 1 1 calc R U . . .
C5A C 0.7790(3) 0.3305(7) 0.8184(4) 0.096(3) Uani 1 1 d . . . . .
C9A C 0.7678(2) 0.2958(6) 0.7787(3) 0.080(3) Uani 1 1 d . . . . .
N2A N 0.7479(2) 0.3295(5) 0.7432(3) 0.092(2) Uani 1 1 d . . . . .
C8A C 0.7403(2) 0.3998(6) 0.7464(4) 0.078(3) Uani 1 1 d . . . . .
C7A C 0.7510(3) 0.4404(6) 0.7832(4) 0.090(3) Uani 1 1 d . . . . .
H7A H 0.745113 0.490856 0.783284 0.108 Uiso 1 1 calc R U . . .
C6A C 0.7696(3) 0.4072(7) 0.8186(4) 0.089(3) Uani 1 1 d . . . . .
C10A C 0.7170(3) 0.4323(7) 0.7065(4) 0.091(3) Uani 1 1 d . . . . .
C11A C 0.6782(2) 0.3872(6) 0.6366(3) 0.082(3) Uani 1 1 d . . . . .
C12A C 0.6709(3) 0.4575(7) 0.6145(4) 0.110(4) Uani 1 1 d . . . . .
H12A H 0.679064 0.502883 0.628100 0.132 Uiso 1 1 calc R U . . .
C13A C 0.6513(3) 0.4546(7) 0.5724(4) 0.097(3) Uani 1 1 d . . . . .
H13A H 0.647414 0.499397 0.557002 0.116 Uiso 1 1 calc R U . . .
C14A C 0.6373(3) 0.3907(7) 0.5517(4) 0.105(3) Uani 1 1 d . . . . .
H14A H 0.623012 0.391130 0.523259 0.126 Uiso 1 1 calc R U . . .
C15A C 0.6455(3) 0.3242(7) 0.5754(4) 0.108(4) Uani 1 1 d . . . . .
C19A C 0.6648(2) 0.3244(6) 0.6173(4) 0.082(3) Uani 1 1 d . . . . .
N4A N 0.6699(2) 0.2606(6) 0.6415(3) 0.091(2) Uani 1 1 d . . . . .
C18A C 0.6575(3) 0.1995(6) 0.6235(4) 0.087(3) Uani 1 1 d D . . . .
C17A C 0.6388(3) 0.1919(7) 0.5822(4) 0.105(4) Uani 1 1 d . . . . .
H17A H 0.630417 0.144762 0.571350 0.126 Uiso 1 1 calc R U . . .
C16A C 0.6324(3) 0.2499(9) 0.5575(4) 0.120(4) Uani 1 1 d . . . . .
C20A C 0.6620(2) 0.1308(6) 0.6516(4) 0.085(3) Uani 1 1 d D . . . .
C21A C 0.6835(2) 0.1044(6) 0.7276(4) 0.087(3) Uani 1 1 d . . . . .
C22A C 0.6836(2) 0.0284(6) 0.7251(4) 0.091(3) Uani 1 1 d . . . . .
H22A H 0.676096 0.004093 0.698864 0.109 Uiso 1 1 calc R U . . .
C23A C 0.6954(3) -0.0129(7) 0.7631(5) 0.100(3) Uani 1 1 d . . . . .
H23A H 0.695202 -0.065326 0.761689 0.120 Uiso 1 1 calc R U . . .
C24A C 0.7069(3) 0.0206(7) 0.8013(5) 0.109(4) Uani 1 1 d . . . . .
H24A H 0.715422 -0.007882 0.826139 0.131 Uiso 1 1 calc R U . . .
C25A C 0.7058(2) 0.1018(6) 0.8030(4) 0.084(3) Uani 1 1 d . . . . .
C29A C 0.6932(2) 0.1397(5) 0.7668(3) 0.070(2) Uani 1 1 d . . . . .
N6A N 0.68969(17) 0.2153(5) 0.7660(3) 0.079(2) Uani 1 1 d . . . . .
C28A C 0.7002(2) 0.2490(6) 0.8030(4) 0.081(3) Uani 1 1 d . . . . .
C27A C 0.7145(2) 0.2148(6) 0.8406(3) 0.085(3) Uani 1 1 d . . . . .
H27A H 0.722439 0.242310 0.865798 0.102 Uiso 1 1 calc R U . . .
C26A C 0.7171(2) 0.1412(8) 0.8407(4) 0.095(3) Uani 1 1 d . . . . .
C30A C 0.6933(2) 0.3325(6) 0.8020(4) 0.075(3) Uani 1 1 d . . . . .
C31A C 0.6625(3) 0.4270(5) 0.7539(4) 0.088(3) Uani 1 1 d . . . . .
C32A C 0.6743(3) 0.4929(7) 0.7780(4) 0.097(3) Uani 1 1 d . . . . .
H32A H 0.688951 0.488612 0.806067 0.116 Uiso 1 1 calc R U . . .
C33A C 0.6648(3) 0.5627(6) 0.7612(4) 0.097(3) Uani 1 1 d . . . . .
H33A H 0.673400 0.605281 0.777653 0.116 Uiso 1 1 calc R U . . .
C34A C 0.6436(4) 0.5707(7) 0.7218(5) 0.107(4) Uani 1 1 d . . . . .
H34A H 0.637281 0.618994 0.711067 0.129 Uiso 1 1 calc R U . . .
C35A C 0.6307(3) 0.5110(6) 0.6968(4) 0.097(3) Uani 1 1 d . . . . .
C39A C 0.6385(2) 0.4359(6) 0.7112(3) 0.080(3) Uani 1 1 d . . . . .
N8A N 0.6265(2) 0.3745(4) 0.6898(3) 0.079(2) Uani 1 1 d . . . . .
C38A C 0.6056(3) 0.3827(6) 0.6521(3) 0.080(3) Uani 1 1 d . . . . .
C37A C 0.5970(3) 0.4530(8) 0.6323(4) 0.106(4) Uani 1 1 d . . . . .
H37A H 0.582302 0.456637 0.604196 0.127 Uiso 1 1 calc R U . . .
C36A C 0.6098(3) 0.5128(7) 0.6540(4) 0.100(3) Uani 1 1 d . . . . .
C40A C 0.5901(3) 0.3136(8) 0.6291(4) 0.099(3) Uani 1 1 d . . . . .
C41A C 0.5854(2) 0.1789(7) 0.6442(4) 0.082(3) Uani 1 1 d . . . . .
C42A C 0.5724(2) 0.1545(8) 0.6057(3) 0.092(3) Uani 1 1 d . . . . .
H42A H 0.565784 0.187800 0.582784 0.110 Uiso 1 1 calc R U . . .
C43A C 0.5687(3) 0.0788(9) 0.5994(4) 0.105(4) Uani 1 1 d . . . . .
H43A H 0.560229 0.060274 0.571713 0.126 Uiso 1 1 calc R U . . .
C44A C 0.5770(3) 0.0299(8) 0.6322(5) 0.114(4) Uani 1 1 d . . . . .
H44A H 0.573558 -0.021566 0.627222 0.137 Uiso 1 1 calc R U . . .
C45A C 0.5905(2) 0.0570(7) 0.6728(4) 0.093(3) Uani 1 1 d . . . . .
C49A C 0.5930(2) 0.1323(6) 0.6794(3) 0.074(2) Uani 1 1 d . . . . .
N10A N 0.60489(19) 0.1632(4) 0.7175(3) 0.084(2) Uani 1 1 d . . . . .
C48A C 0.6136(3) 0.1202(6) 0.7507(4) 0.088(3) Uani 1 1 d . . . . .
C47A C 0.6126(3) 0.0399(6) 0.7475(4) 0.091(3) Uani 1 1 d . . . . .
H47A H 0.620011 0.009475 0.771671 0.110 Uiso 1 1 calc R U . . .
C46A C 0.6007(3) 0.0108(6) 0.7094(5) 0.103(4) Uani 1 1 d . . . . .
C50A C 0.6259(3) 0.1561(7) 0.7940(4) 0.084(3) Uani 1 1 d . . . . .
C51A C 0.6293(2) 0.2788(6) 0.8238(3) 0.079(3) Uani 1 1 d . . . . .
C52A C 0.6501(3) 0.2662(6) 0.8639(4) 0.089(3) Uani 1 1 d . . . . .
H52A H 0.656709 0.216955 0.872260 0.107 Uiso 1 1 calc R U . . .
C53A C 0.6621(3) 0.3234(9) 0.8932(4) 0.104(3) Uani 1 1 d . . . . .
H53A H 0.676993 0.313346 0.920622 0.125 Uiso 1 1 calc R U . . .
C54A C 0.6518(3) 0.3926(8) 0.8815(4) 0.105(3) Uani 1 1 d . . . . .
H54A H 0.660348 0.431507 0.900944 0.126 Uiso 1 1 calc R U . . .
C55A C 0.6290(3) 0.4104(7) 0.8415(4) 0.092(3) Uani 1 1 d . . . . .
C59A C 0.6178(2) 0.3560(6) 0.8129(3) 0.082(3) Uani 1 1 d . . . . .
N12A N 0.5952(2) 0.3661(5) 0.7728(3) 0.087(2) Uani 1 1 d . . . . .
C58A C 0.5856(3) 0.4331(7) 0.7625(4) 0.092(3) Uani 1 1 d . . . . .
C57A C 0.5952(3) 0.4953(8) 0.7887(5) 0.106(4) Uani 1 1 d . . . . .
H57A H 0.586366 0.543011 0.779963 0.127 Uiso 1 1 calc R U . . .
C56A C 0.6177(3) 0.4827(8) 0.8269(5) 0.104(4) Uani 1 1 d . . . . .
C60A C 0.5594(3) 0.4430(10) 0.7207(5) 0.116(4) Uani 1 1 d . . . . .
C61A C 0.52740(14) 0.3716(4) 0.6581(2) 0.117(3) Uani 1 1 d G U . . .
C62A C 0.51849(18) 0.4254(4) 0.6272(3) 0.144(4) Uani 1 1 d G U . . .
H62A H 0.525138 0.475170 0.634008 0.173 Uiso 1 1 calc R U . . .
C63A C 0.49984(18) 0.4064(5) 0.5863(2) 0.161(5) Uani 1 1 d G U . . .
H63A H 0.493753 0.443189 0.565146 0.193 Uiso 1 1 calc R U . . .
C64A C 0.49011(15) 0.3336(5) 0.57629(16) 0.163(5) Uani 1 1 d G U . . .
H64A H 0.477370 0.320574 0.548329 0.196 Uiso 1 1 calc R U . . .
C65A C 0.49902(11) 0.2797(4) 0.60720(14) 0.133(4) Uani 1 1 d G U . . .
C69A C 0.51767(10) 0.2987(4) 0.64811(14) 0.111(3) Uani 1 1 d G U . . .
N14A N 0.52658(13) 0.2449(4) 0.67902(15) 0.101(2) Uani 1 1 d G U . . .
C68A C 0.51685(15) 0.1720(4) 0.6690(2) 0.122(3) Uani 1 1 d G U . . .
C67A C 0.49820(17) 0.1530(4) 0.6281(3) 0.136(4) Uani 1 1 d G U . . .
H67A H 0.491553 0.103264 0.621304 0.163 Uiso 1 1 calc R U . . .
C66A C 0.48929(15) 0.2069(5) 0.59721(19) 0.151(5) Uani 1 1 d G U . . .
C70A C 0.5252(3) 0.1207(10) 0.7052(5) 0.109(4) Uani 1 1 d . . . . .
C71A C 0.54464(14) 0.1218(4) 0.78213(19) 0.108(3) Uani 1 1 d G U . . .
C72A C 0.55284(18) 0.0477(3) 0.7900(3) 0.132(4) Uani 1 1 d G U . . .
H72A H 0.546160 0.012953 0.767733 0.158 Uiso 1 1 calc R U . . .
C73A C 0.57080(18) 0.0243(3) 0.8303(3) 0.148(5) Uani 1 1 d G U . . .
H73A H 0.576405 -0.026358 0.835647 0.177 Uiso 1 1 calc R U . . .
C74A C 0.58058(16) 0.0751(3) 0.8628(2) 0.139(4) Uani 1 1 d G U . . .
H74A H 0.592855 0.059129 0.890386 0.166 Uiso 1 1 calc R U . . .
C75A C 0.57238(11) 0.1492(3) 0.85499(17) 0.116(3) Uani 1 1 d G U . . .
C79A C 0.55442(10) 0.1726(3) 0.81465(16) 0.103(3) Uani 1 1 d G U . . .
N16A N 0.54622(12) 0.2467(3) 0.80682(18) 0.101(2) Uani 1 1 d G U . . .
C78A C 0.55599(15) 0.2975(3) 0.8393(2) 0.106(3) Uani 1 1 d G U . . .
C77A C 0.57396(16) 0.2741(4) 0.8797(2) 0.118(3) Uani 1 1 d G U . . .
H77A H 0.580637 0.308845 0.901900 0.142 Uiso 1 1 calc R U . . .
C76A C 0.58215(15) 0.2000(4) 0.88750(16) 0.122(4) Uani 1 1 d G U . . .
C80A C 0.5439(4) 0.3766(10) 0.8277(7) 0.130(6) Uani 1 1 d . . . . .
N1A N 0.7677(3) 0.1854(5) 0.7355(3) 0.095(3) Uani 1 1 d . . . . .
N3A N 0.7004(2) 0.3817(5) 0.6775(3) 0.085(2) Uani 1 1 d . . . . .
H3AA H 0.704447 0.335821 0.686280 0.103 Uiso 1 1 calc R U . . .
N5A N 0.67249(18) 0.1486(4) 0.6922(3) 0.083(2) Uani 1 1 d . . . . .
H5A H 0.672410 0.196241 0.697201 0.099 Uiso 1 1 calc R U . . .
N7A N 0.67244(19) 0.3579(5) 0.7663(3) 0.078(2) Uani 1 1 d . . . . .
H7AA H 0.663507 0.323715 0.747421 0.094 Uiso 1 1 calc R U . . .
N9A N 0.59507(19) 0.2529(6) 0.6549(3) 0.093(3) Uani 1 1 d . . . . .
H9A H 0.605723 0.261413 0.681576 0.112 Uiso 1 1 calc R U . . .
N11A N 0.61908(19) 0.2289(5) 0.7929(3) 0.083(2) Uani 1 1 d . . . . .
H11A H 0.606137 0.245981 0.768533 0.099 Uiso 1 1 calc R U . . .
N13A N 0.5500(2) 0.3793(7) 0.6977(3) 0.111(3) Uani 1 1 d . . . . .
H13B H 0.559661 0.338452 0.709888 0.133 Uiso 1 1 calc R U . . .
N15A N 0.53211(19) 0.1520(6) 0.7417(4) 0.103(3) Uani 1 1 d . . . . .
H15A H 0.528280 0.199764 0.740744 0.124 Uiso 0.5 1 calc R U P A 2
O1A O 0.7821(3) 0.2095(5) 0.7131(3) 0.134(3) Uani 1 1 d . . . . .
O2A O 0.7493(2) 0.1356(6) 0.7276(3) 0.134(3) Uani 1 1 d . . . . .
O3A O 0.71315(18) 0.5001(4) 0.7019(2) 0.106(2) Uani 1 1 d . . . . .
O4A O 0.65676(18) 0.0696(4) 0.6376(2) 0.102(2) Uani 1 1 d . . . . .
O5A O 0.70687(17) 0.3685(4) 0.8337(2) 0.096(2) Uani 1 1 d . . . . .
O6A O 0.5748(2) 0.3127(4) 0.5916(3) 0.108(2) Uani 1 1 d . . . . .
O7A O 0.63989(15) 0.1204(4) 0.8250(2) 0.0899(19) Uani 1 1 d . . . . .
O8A O 0.5479(2) 0.5057(5) 0.7103(3) 0.137(3) Uani 1 1 d . . . . .
O9A O 0.5235(2) 0.0557(7) 0.6983(3) 0.138(3) Uani 1 1 d . . . . .
O10A O 0.5565(2) 0.4224(6) 0.8542(4) 0.147(4) Uani 1 1 d . . . . .
O11A O 0.5229(3) 0.3860(5) 0.7914(3) 0.147(4) Uani 1 1 d . . . . .
Cl1 Cl 0.67308(15) -0.0272(4) 0.93660(17) 0.226(2) Uani 1 1 d D . . . .
Cl2 Cl 0.64705(12) -0.0822(3) 0.85379(16) 0.1811(17) Uani 1 1 d D . . . .
C1R C 0.6650(4) -0.0053(4) 0.88429(17) 0.161(6) Uani 1 1 d D . . . .
O1W O 0.5465(3) 0.6780(7) 0.7464(3) 0.174(4) Uiso 1 1 d . . . . .
O2W O 0.5332(4) 0.5587(10) 0.8353(6) 0.272(7) Uiso 1 1 d . . . . .
O1_1 O 0.78054(17) 0.4400(4) 0.8566(2) 0.103(2) Uiso 1 1 d D . . . .
C1_1 C 0.7689(3) 0.5117(5) 0.8596(3) 0.102(3) Uiso 1 1 d D . . . .
C2_1 C 0.7805(3) 0.5284(7) 0.9057(3) 0.144(5) Uiso 1 1 d D . . . .
C3_1 C 0.7655(4) 0.4798(7) 0.9296(4) 0.156(5) Uiso 1 1 d D . . . .
C4_1 C 0.7732(5) 0.6096(7) 0.9072(6) 0.203(7) Uiso 1 1 d D . . . .
O1_2 O 0.6146(3) 0.2543(7) 0.5145(4) 0.172(2) Uiso 1 1 d D . . . .
C1_2 C 0.6066(4) 0.1857(8) 0.4937(4) 0.172(2) Uiso 1 1 d D . . . .
C2_2 C 0.5983(3) 0.1928(7) 0.4472(4) 0.172(2) Uiso 1 1 d D . . . .
C3_2 C 0.5932(4) 0.1146(7) 0.4308(5) 0.172(2) Uiso 1 1 d D . . . .
C4_2 C 0.5660(3) 0.2333(8) 0.4320(5) 0.172(2) Uiso 1 1 d D . . . .
O1_3 O 0.73054(18) 0.1008(4) 0.8770(2) 0.112(2) Uiso 1 1 d D . . . .
C1_3 C 0.7416(3) 0.1375(6) 0.9164(3) 0.117(4) Uiso 1 1 d D . . . .
C2_3 C 0.7574(2) 0.0843(6) 0.9518(3) 0.115(4) Uiso 1 1 d D . . . .
C3_3 C 0.7854(3) 0.0431(8) 0.9463(5) 0.165(6) Uiso 1 1 d D . . . .
C4_3 C 0.7678(4) 0.1247(8) 0.9930(4) 0.157(5) Uiso 1 1 d D . . . .
O1_4 O 0.6026(2) 0.5828(5) 0.6376(3) 0.124(2) Uiso 1 1 d D . . . .
C1_4 C 0.5838(3) 0.5919(6) 0.5946(3) 0.124(4) Uiso 1 1 d D . . . .
C2_4 C 0.5822(4) 0.6732(6) 0.5841(4) 0.204(7) Uiso 1 1 d D . . . .
C3_4 C 0.5672(5) 0.6849(12) 0.5375(4) 0.209(8) Uiso 1 1 d D . . . .
C4_4 C 0.5648(4) 0.7143(8) 0.6080(4) 0.159(5) Uiso 1 1 d D . . . .
O1_5 O 0.59880(18) -0.0629(4) 0.7023(2) 0.111(2) Uiso 1 1 d D . . . .
C1_5 C 0.6126(3) -0.1083(6) 0.7377(3) 0.125(4) Uiso 1 1 d D . . . .
C2_5 C 0.6147(3) -0.1848(6) 0.7213(4) 0.151(5) Uiso 1 1 d D . . . .
C3_5 C 0.6378(3) -0.1877(9) 0.6979(4) 0.156(5) Uiso 1 1 d D . . . .
C4_5 C 0.6271(5) -0.2333(10) 0.7596(5) 0.199(7) Uiso 1 1 d D . . . .
O1_6 O 0.6313(3) 0.5361(7) 0.8570(4) 0.165(2) Uiso 1 1 d D . . . .
C1_6 C 0.6220(3) 0.6113(7) 0.8462(4) 0.165(2) Uiso 1 1 d D . . . .
C2_6 C 0.6473(3) 0.6570(7) 0.8790(4) 0.165(2) Uiso 1 1 d D . . . .
C3_6 C 0.6822(3) 0.6379(9) 0.8850(5) 0.165(2) Uiso 1 1 d D . . . .
C4_6 C 0.6405(4) 0.7377(7) 0.8683(5) 0.165(2) Uiso 1 1 d D . . . .
O1_7 O 0.4704(4) 0.1830(10) 0.5569(5) 0.227(4) Uiso 1 1 d D . . . .
C1_7 C 0.4602(5) 0.1090(11) 0.5465(5) 0.227(4) Uiso 1 1 d D . . . .
C2_7 C 0.4352(4) 0.0988(9) 0.5031(5) 0.227(4) Uiso 1 1 d D . . . .
C3_7 C 0.4210(5) 0.0219(10) 0.4981(7) 0.227(4) Uiso 1 1 d D . . . .
C4_7 C 0.4609(4) 0.1040(12) 0.4837(6) 0.227(4) Uiso 1 1 d D . . . .
O1_8 O 0.6021(2) 0.1766(5) 0.9262(3) 0.140(3) Uiso 1 1 d D . . . .
C1_8 C 0.6167(3) 0.2316(7) 0.9563(4) 0.142(5) Uiso 1 1 d D . . . .
C2_8 C 0.6431(3) 0.1926(9) 0.9913(4) 0.197(7) Uiso 1 1 d D . . . .
C3_8 C 0.6683(4) 0.1608(10) 0.9757(5) 0.183(6) Uiso 1 1 d D . . . .
C4_8 C 0.6561(5) 0.2516(11) 1.0242(6) 0.232(9) Uiso 1 1 d D . . . .

loop_
_atom_site_aniso_label
_atom_site_aniso_U_11
_atom_site_aniso_U_22
_atom_site_aniso_U_33
_atom_site_aniso_U_23
_atom_site_aniso_U_13
_atom_site_aniso_U_12
K1 0.118(3) 0.088(2) 0.180(4) 0.000 0.087(3) 0.000
Hg1 0.0800(6) 0.0853(6) 0.0886(6) 0.0034(4) 0.0411(4) 0.0115(4)
C1A 0.089(7) 0.072(7) 0.111(9) 0.009(7) 0.039(7) 0.004(6)
C2A 0.082(7) 0.101(8) 0.112(9) 0.019(8) 0.034(7) -0.003(6)
C3A 0.110(9) 0.103(10) 0.090(9) 0.010(7) 0.031(7) -0.008(7)
C4A 0.075(6) 0.093(9) 0.101(8) 0.000(7) 0.026(6) -0.003(6)
C5A 0.079(7) 0.092(9) 0.119(10) 0.012(8) 0.037(7) -0.008(6)
C9A 0.065(6) 0.100(9) 0.074(7) 0.015(7) 0.026(5) -0.005(6)
N2A 0.077(5) 0.094(7) 0.121(7) 0.007(6) 0.054(6) -0.015(5)
C8A 0.063(6) 0.067(6) 0.114(9) -0.003(6) 0.044(6) -0.006(5)
C7A 0.101(8) 0.077(7) 0.116(9) 0.000(7) 0.067(7) -0.011(6)
C6A 0.081(7) 0.102(9) 0.091(8) -0.001(7) 0.041(6) -0.013(6)
C10A 0.093(8) 0.077(8) 0.111(9) 0.027(7) 0.046(7) -0.019(6)
C11A 0.076(6) 0.096(9) 0.085(8) 0.011(7) 0.043(6) 0.006(6)
C12A 0.113(9) 0.106(9) 0.127(11) 0.017(8) 0.065(8) 0.004(7)
C13A 0.107(8) 0.104(9) 0.095(9) 0.027(7) 0.056(7) 0.014(7)
C14A 0.117(9) 0.113(10) 0.094(8) 0.015(8) 0.049(7) 0.003(7)
C15A 0.151(11) 0.100(9) 0.098(9) 0.013(8) 0.073(8) 0.013(8)
C19A 0.081(7) 0.089(8) 0.090(8) 0.007(7) 0.046(6) 0.008(6)
N4A 0.100(6) 0.101(7) 0.097(6) 0.020(6) 0.066(5) 0.023(5)
C18A 0.101(8) 0.076(8) 0.096(9) -0.014(6) 0.052(7) 0.003(6)
C17A 0.132(10) 0.103(9) 0.099(10) 0.013(8) 0.065(8) 0.025(7)
C16A 0.143(11) 0.124(11) 0.098(10) -0.013(9) 0.053(8) 0.018(9)
C20A 0.080(7) 0.088(8) 0.107(9) -0.007(7) 0.058(6) 0.009(6)
C21A 0.069(6) 0.079(8) 0.133(10) 0.021(8) 0.060(6) 0.002(5)
C22A 0.082(7) 0.095(8) 0.116(9) 0.022(7) 0.062(6) 0.031(6)
C23A 0.093(8) 0.088(8) 0.142(11) -0.005(9) 0.072(8) 0.005(6)
C24A 0.104(9) 0.097(9) 0.141(12) 0.034(8) 0.062(8) 0.017(7)
C25A 0.069(6) 0.081(8) 0.113(9) 0.007(7) 0.045(6) -0.007(5)
C29A 0.065(6) 0.071(7) 0.086(7) 0.006(6) 0.041(5) -0.005(5)
N6A 0.070(5) 0.087(6) 0.091(6) 0.001(5) 0.042(4) -0.001(4)
C28A 0.072(6) 0.077(7) 0.111(9) 0.002(7) 0.054(6) -0.005(5)
C27A 0.093(7) 0.092(8) 0.076(7) 0.033(6) 0.037(5) 0.011(6)
C26A 0.081(7) 0.115(10) 0.098(9) 0.045(8) 0.045(6) 0.008(6)
C30A 0.066(6) 0.084(7) 0.087(8) -0.007(7) 0.043(6) -0.010(5)
C31A 0.106(8) 0.057(6) 0.129(10) -0.013(6) 0.075(8) -0.005(6)
C32A 0.097(8) 0.109(10) 0.102(8) 0.006(7) 0.059(6) 0.000(7)
C33A 0.112(9) 0.078(8) 0.113(10) -0.003(7) 0.056(8) -0.001(6)
C34A 0.144(11) 0.071(8) 0.136(11) 0.013(8) 0.086(10) 0.009(7)
C35A 0.116(9) 0.078(8) 0.116(10) 0.023(8) 0.065(8) 0.021(7)
C39A 0.062(6) 0.106(9) 0.082(7) 0.014(7) 0.038(6) 0.009(6)
N8A 0.091(6) 0.066(5) 0.096(7) 0.001(5) 0.052(5) 0.007(4)
C38A 0.083(7) 0.093(8) 0.070(7) 0.005(6) 0.036(6) 0.024(6)
C37A 0.120(9) 0.107(10) 0.106(9) 0.024(8) 0.061(7) 0.032(8)
C36A 0.135(10) 0.075(8) 0.108(10) 0.034(7) 0.065(8) 0.038(7)
C40A 0.080(7) 0.131(11) 0.088(9) 0.007(9) 0.033(7) 0.026(7)
C41A 0.067(6) 0.092(8) 0.095(9) -0.022(7) 0.042(6) 0.019(6)
C42A 0.066(6) 0.126(10) 0.086(8) -0.032(7) 0.030(5) 0.014(6)
C43A 0.088(8) 0.150(13) 0.083(8) -0.013(9) 0.037(6) 0.023(8)
C44A 0.085(8) 0.153(12) 0.115(10) -0.032(10) 0.049(7) 0.017(7)
C45A 0.069(6) 0.105(9) 0.117(10) -0.026(8) 0.047(6) -0.003(6)
C49A 0.054(5) 0.096(8) 0.081(7) -0.013(7) 0.035(5) 0.006(5)
N10A 0.078(5) 0.083(6) 0.109(7) 0.004(6) 0.057(5) 0.004(4)
C48A 0.104(8) 0.068(7) 0.102(8) -0.003(6) 0.050(6) -0.001(5)
C47A 0.116(8) 0.078(7) 0.095(8) -0.009(6) 0.055(7) 0.012(6)
C46A 0.115(9) 0.058(7) 0.161(12) -0.015(8) 0.079(9) -0.001(6)
C50A 0.085(7) 0.089(8) 0.087(8) 0.004(7) 0.042(6) -0.005(6)
C51A 0.080(6) 0.102(8) 0.066(7) 0.003(7) 0.040(6) -0.003(6)
C52A 0.084(7) 0.104(8) 0.097(8) 0.001(7) 0.052(7) -0.010(6)
C53A 0.107(9) 0.131(11) 0.082(8) -0.012(8) 0.044(6) -0.016(8)
C54A 0.117(9) 0.125(11) 0.084(9) -0.021(8) 0.051(8) -0.015(8)
C55A 0.090(8) 0.103(9) 0.104(9) -0.015(8) 0.060(7) -0.008(7)
C59A 0.082(7) 0.103(9) 0.069(7) -0.005(7) 0.040(6) -0.003(6)
N12A 0.078(5) 0.104(7) 0.100(7) -0.001(5) 0.056(5) 0.006(5)
C58A 0.080(7) 0.096(9) 0.115(10) -0.005(8) 0.053(7) 0.009(7)
C57A 0.105(9) 0.125(11) 0.115(10) 0.005(9) 0.074(8) -0.009(8)
C56A 0.112(9) 0.109(10) 0.120(11) -0.021(8) 0.077(9) -0.024(8)
C60A 0.106(10) 0.140(13) 0.122(11) 0.043(10) 0.066(9) 0.046(9)
C61A 0.100(9) 0.170(8) 0.085(7) 0.011(6) 0.037(7) 0.045(7)
C62A 0.099(9) 0.225(11) 0.123(8) 0.060(8) 0.059(7) 0.071(8)
C63A 0.103(11) 0.285(13) 0.111(7) 0.070(10) 0.058(7) 0.074(10)
C64A 0.082(8) 0.313(15) 0.099(8) 0.041(8) 0.039(7) 0.039(10)
C65A 0.088(8) 0.238(11) 0.078(6) -0.013(6) 0.035(6) 0.025(8)
C69A 0.083(7) 0.189(8) 0.071(5) -0.007(6) 0.038(5) 0.030(7)
N14A 0.055(5) 0.166(7) 0.092(5) 0.002(5) 0.039(4) 0.019(5)
C68A 0.082(8) 0.182(9) 0.112(7) -0.014(8) 0.047(6) 0.031(8)
C67A 0.104(9) 0.203(11) 0.119(8) -0.061(7) 0.062(7) 0.004(8)
C66A 0.091(8) 0.286(13) 0.077(7) -0.041(7) 0.032(7) -0.040(10)
C70A 0.067(7) 0.148(13) 0.130(12) -0.005(11) 0.056(8) -0.001(8)
C71A 0.081(7) 0.127(7) 0.126(8) 0.016(6) 0.051(7) -0.012(6)
C72A 0.120(10) 0.114(7) 0.185(10) 0.024(8) 0.084(9) -0.003(7)
C73A 0.178(14) 0.119(9) 0.197(12) 0.061(7) 0.129(11) 0.032(9)
C74A 0.108(9) 0.177(9) 0.157(10) 0.062(7) 0.079(8) 0.052(9)
C75A 0.103(9) 0.145(8) 0.116(7) 0.037(6) 0.057(7) 0.011(7)
C79A 0.073(7) 0.125(7) 0.121(7) 0.028(5) 0.050(6) 0.004(6)
N16A 0.077(5) 0.114(6) 0.129(6) 0.037(5) 0.059(5) -0.007(5)
C78A 0.088(7) 0.135(9) 0.116(7) 0.031(6) 0.062(6) 0.006(6)
C77A 0.117(9) 0.161(8) 0.106(6) 0.026(7) 0.076(6) -0.005(8)
C76A 0.096(8) 0.172(9) 0.103(7) 0.048(6) 0.042(7) -0.008(8)
C80A 0.110(12) 0.164(16) 0.159(15) 0.074(13) 0.102(12) 0.037(11)
N1A 0.103(7) 0.072(6) 0.115(8) -0.005(5) 0.046(6) -0.010(5)
N3A 0.095(6) 0.086(6) 0.089(6) 0.011(5) 0.050(5) -0.001(5)
N5A 0.095(6) 0.076(5) 0.091(6) 0.006(5) 0.051(5) -0.004(4)
N7A 0.079(5) 0.077(6) 0.084(6) 0.003(4) 0.036(5) -0.006(4)
N9A 0.069(5) 0.135(8) 0.083(6) 0.005(7) 0.036(4) 0.023(5)
N11A 0.080(5) 0.089(7) 0.085(6) -0.001(5) 0.037(4) -0.006(4)
N13A 0.100(7) 0.126(9) 0.109(8) 0.009(7) 0.043(6) 0.035(6)
N15A 0.057(5) 0.120(8) 0.141(9) 0.009(7) 0.045(6) 0.001(5)
O1A 0.175(8) 0.117(7) 0.144(7) 0.011(5) 0.097(7) 0.002(6)
O2A 0.128(7) 0.159(8) 0.136(7) -0.037(6) 0.071(6) -0.043(6)
O3A 0.111(5) 0.081(5) 0.138(6) 0.013(4) 0.058(5) -0.007(4)
O4A 0.120(6) 0.085(5) 0.127(6) -0.008(5) 0.074(5) 0.005(4)
O5A 0.104(5) 0.095(5) 0.100(5) 0.009(4) 0.051(4) -0.013(4)
O6A 0.121(6) 0.127(6) 0.085(5) -0.003(5) 0.049(5) 0.017(5)
O7A 0.074(4) 0.107(5) 0.095(5) 0.015(4) 0.039(4) -0.002(4)
O8A 0.129(7) 0.120(7) 0.170(8) 0.044(6) 0.065(6) 0.028(6)
O9A 0.099(6) 0.149(8) 0.185(9) -0.029(7) 0.076(6) 0.017(6)
O10A 0.113(7) 0.143(9) 0.192(11) -0.023(7) 0.065(7) -0.021(6)
O11A 0.188(9) 0.153(8) 0.127(7) 0.044(6) 0.090(7) 0.089(7)
Cl1 0.222(5) 0.269(7) 0.172(4) 0.023(4) 0.053(4) -0.015(4)
Cl2 0.186(4) 0.151(4) 0.208(4) -0.004(3) 0.073(3) 0.005(3)
C1R 0.186(15) 0.150(14) 0.131(12) 0.006(10) 0.038(11) -0.006(11)

loop_
_atom_type_symbol
_atom_type_description
_atom_type_scat_dispersion_real
_atom_type_scat_dispersion_imag
_atom_type_scat_source
C C 0.0181 0.0091 'International Tables Vol C Tables 4.2.6.8 and 6.1.1.4'
H H 0.0000 0.0000 'International Tables Vol C Tables 4.2.6.8 and 6.1.1.4'
Cl Cl 0.3639 0.7018 'International Tables Vol C Tables 4.2.6.8 and 6.1.1.4'
Hg Hg -4.2923 7.6849 'International Tables Vol C Tables 4.2.6.8 and 6.1.1.4'
K K 0.3868 1.0657 'International Tables Vol C Tables 4.2.6.8 and 6.1.1.4'
N N 0.0311 0.0180 'International Tables Vol C Tables 4.2.6.8 and 6.1.1.4'
O O 0.0492 0.0322 'International Tables Vol C Tables 4.2.6.8 and 6.1.1.4'

loop_
_geom_angle_atom_site_label_1
_geom_angle_atom_site_label_2
_geom_angle_atom_site_label_3
_geom_angle
_geom_angle_site_symmetry_1
_geom_angle_site_symmetry_3
_geom_angle_publ_flag
C60A K1 Hg1 57.5(3) . . ?
C60A K1 Hg1 75.8(3) 2_656 . ?
C60A K1 C60A 133.3(6) 2_656 . ?
O8A K1 Hg1 77.0(2) . . ?
O8A K1 Hg1 94.6(2) 2_656 . ?
O8A K1 C60A 151.2(4) 2_656 . ?
O8A K1 C60A 151.2(4) . 2_656 ?
O8A K1 C60A 20.8(2) . . ?
O8A K1 C60A 20.8(3) 2_656 2_656 ?
O8A K1 O8A 171.6(4) . 2_656 ?
O11A K1 Hg1 33.6(3) 2_656 . ?
O11A K1 Hg1 30.2(2) . . ?
O11A K1 C60A 71.4(4) . 2_656 ?
O11A K1 C60A 71.4(4) 2_656 . ?
O11A K1 C60A 68.8(3) 2_656 2_656 ?
O11A K1 C60A 68.8(3) . . ?
O11A K1 O8A 89.4(3) 2_656 2_656 ?
O11A K1 O8A 83.3(3) 2_656 . ?
O11A K1 O8A 89.4(3) . . ?
O11A K1 O8A 83.4(3) . 2_656 ?
O11A K1 O11A 61.5(5) . 2_656 ?
O11A K1 O2W 75.0(4) 2_656 2_656 ?
O11A K1 O2W 135.0(5) 2_656 . ?
O11A K1 O2W 75.0(4) . . ?
O11A K1 O2W 135.0(5) . 2_656 ?
O2W K1 Hg1 105.1(4) . . ?
O2W K1 Hg1 104.7(4) 2_656 . ?
O2W K1 C60A 104.4(5) 2_656 2_656 ?
O2W K1 C60A 87.6(4) . 2_656 ?
O2W K1 C60A 104.4(5) . . ?
O2W K1 C60A 87.6(4) 2_656 . ?
O2W K1 O8A 73.9(4) 2_656 . ?
O2W K1 O8A 108.4(4) 2_656 2_656 ?
O2W K1 O8A 73.9(4) . 2_656 ?
O2W K1 O8A 108.4(4) . . ?
O2W K1 O2W 149.8(8) . 2_656 ?
N14A Hg1 K1 111.75(14) . . ?
N16A Hg1 K1 109.99(17) . . ?
N16A Hg1 N14A 119.13(19) . . ?
N16A Hg1 N15A 69.8(3) . . ?
N16A Hg1 O11A 73.9(3) . . ?
N15A Hg1 K1 169.67(18) . . ?
N15A Hg1 N14A 61.6(3) . . ?
O11A Hg1 K1 36.6(2) . . ?
O11A Hg1 N14A 138.9(3) . . ?
O11A Hg1 N15A 143.5(4) . . ?
C2A C1A C9A 123.0(11) . . ?
C2A C1A N1A 119.6(10) . . ?
C9A C1A N1A 117.2(10) . . ?
C1A C2A H2A 119.8 . . ?
C1A C2A C3A 120.5(12) . . ?
C3A C2A H2A 119.8 . . ?
C2A C3A H3A 120.3 . . ?
C2A C3A C4A 119.4(11) . . ?
C4A C3A H3A 120.3 . . ?
C3A C4A H4A 119.6 . . ?
C3A C4A C5A 120.9(11) . . ?
C5A C4A H4A 119.6 . . ?
C4A C5A C9A 119.6(11) . . ?
C4A C5A C6A 125.0(12) . . ?
C9A C5A C6A 115.4(11) . . ?
C1A C9A C5A 116.4(10) . . ?
N2A C9A C1A 120.0(10) . . ?
N2A C9A C5A 123.4(10) . . ?
C8A N2A C9A 117.0(10) . . ?
N2A C8A C7A 124.6(10) . . ?
N2A C8A C10A 114.0(10) . . ?
C7A C8A C10A 121.3(10) . . ?
C8A C7A H7A 120.5 . . ?
C6A C7A C8A 119.0(10) . . ?
C6A C7A H7A 120.5 . . ?
C7A C6A C5A 120.4(10) . . ?
C7A C6A O1_1 124.5(11) . . ?
O1_1 C6A C5A 115.0(11) . . ?
N3A C10A C8A 114.5(10) . . ?
O3A C10A C8A 121.2(11) . . ?
O3A C10A N3A 124.2(11) . . ?
C19A C11A C12A 120.6(11) . . ?
C19A C11A N3A 117.3(10) . . ?
N3A C11A C12A 122.0(11) . . ?
C11A C12A H12A 121.7 . . ?
C13A C12A C11A 116.6(12) . . ?
C13A C12A H12A 121.7 . . ?
C12A C13A H13A 117.9 . . ?
C14A C13A C12A 124.1(11) . . ?
C14A C13A H13A 117.9 . . ?
C13A C14A H14A 122.0 . . ?
C13A C14A C15A 116.0(12) . . ?
C15A C14A H14A 122.0 . . ?
C14A C15A C16A 122.8(13) . . ?
C19A C15A C14A 121.8(12) . . ?
C19A C15A C16A 115.3(11) . . ?
C11A C19A C15A 120.7(11) . . ?
C11A C19A N4A 117.5(11) . . ?
C15A C19A N4A 121.8(11) . . ?
C18A N4A C19A 118.5(10) . . ?
N4A C18A C17A 125.1(10) . . ?
N4A C18A C20A 117.2(11) . . ?
C17A C18A C20A 117.5(11) . . ?
C18A C17A H17A 120.0 . . ?
C16A C17A C18A 119.9(13) . . ?
C16A C17A H17A 120.0 . . ?
C17A C16A C15A 119.3(12) . . ?
C17A C16A O1_2 129.4(14) . . ?
O1_2 C16A C15A 111.4(13) . . ?
N5A C20A C18A 112.1(10) . . ?
O4A C20A C18A 122.1(11) . . ?
O4A C20A N5A 125.8(10) . . ?
C22A C21A C29A 120.3(10) . . ?
C22A C21A N5A 121.8(11) . . ?
N5A C21A C29A 117.8(9) . . ?
C21A C22A H22A 120.9 . . ?
C21A C22A C23A 118.3(11) . . ?
C23A C22A H22A 120.9 . . ?
C22A C23A H23A 118.9 . . ?
C24A C23A C22A 122.2(11) . . ?
C24A C23A H23A 118.9 . . ?
C23A C24A H24A 120.8 . . ?
C23A C24A C25A 118.3(11) . . ?
C25A C24A H24A 120.8 . . ?
C29A C25A C24A 118.5(11) . . ?
C29A C25A C26A 118.9(10) . . ?
C26A C25A C24A 122.6(12) . . ?
C25A C29A C21A 122.1(10) . . ?
C25A C29A N6A 122.0(10) . . ?
N6A C29A C21A 115.9(9) . . ?
C28A N6A C29A 115.9(9) . . ?
N6A C28A C27A 125.4(10) . . ?
N6A C28A C30A 115.4(10) . . ?
C27A C28A C30A 119.1(11) . . ?
C28A C27A H27A 121.1 . . ?
C26A C27A C28A 117.7(11) . . ?
C26A C27A H27A 121.1 . . ?
C27A C26A C25A 120.1(10) . . ?
C27A C26A O1_3 122.6(12) . . ?
O1_3 C26A C25A 117.2(12) . . ?
N7A C30A C28A 115.3(10) . . ?
O5A C30A C28A 118.3(11) . . ?
O5A C30A N7A 126.4(10) . . ?
C32A C31A C39A 117.5(10) . . ?
N7A C31A C32A 125.5(11) . . ?
N7A C31A C39A 116.9(9) . . ?
C31A C32A H32A 119.2 . . ?
C33A C32A C31A 121.6(11) . . ?
C33A C32A H32A 119.2 . . ?
C32A C33A H33A 119.6 . . ?
C34A C33A C32A 120.7(11) . . ?
C34A C33A H33A 119.6 . . ?
C33A C34A H34A 119.2 . . ?
C33A C34A C35A 121.6(12) . . ?
C35A C34A H34A 119.2 . . ?
C34A C35A C39A 122.5(12) . . ?
C34A C35A C36A 126.5(12) . . ?
C36A C35A C39A 111.0(11) . . ?
C35A C39A C31A 116.0(11) . . ?
N8A C39A C31A 117.1(10) . . ?
N8A C39A C35A 126.9(11) . . ?
C38A N8A C39A 116.8(9) . . ?
N8A C38A C37A 123.2(11) . . ?
N8A C38A C40A 116.9(10) . . ?
C37A C38A C40A 119.9(12) . . ?
C38A C37A H37A 120.8 . . ?
C36A C37A C38A 118.5(12) . . ?
C36A C37A H37A 120.8 . . ?
C37A C36A C35A 123.3(11) . . ?
C37A C36A O1_4 122.4(13) . . ?
O1_4 C36A C35A 114.2(12) . . ?
N9A C40A C38A 112.8(11) . . ?
O6A C40A C38A 122.6(12) . . ?
O6A C40A N9A 124.6(13) . . ?
C42A C41A C49A 122.9(12) . . ?
C42A C41A N9A 124.0(12) . . ?
C49A C41A N9A 113.0(10) . . ?
C41A C42A H42A 120.9 . . ?
C41A C42A C43A 118.1(12) . . ?
C43A C42A H42A 120.9 . . ?
C42A C43A H43A 119.1 . . ?
C44A C43A C42A 121.8(12) . . ?
C44A C43A H43A 119.1 . . ?
C43A C44A H44A 120.5 . . ?
C43A C44A C45A 119.1(13) . . ?
C45A C44A H44A 120.5 . . ?
C44A C45A C46A 123.8(13) . . ?
C49A C45A C44A 119.3(13) . . ?
C49A C45A C46A 116.8(11) . . ?
C45A C49A C41A 118.2(11) . . ?
N10A C49A C41A 118.2(10) . . ?
N10A C49A C45A 123.4(11) . . ?
C48A N10A C49A 119.0(9) . . ?
N10A C48A C47A 122.2(10) . . ?
N10A C48A C50A 118.7(9) . . ?
C47A C48A C50A 119.0(10) . . ?
C48A C47A H47A 121.4 . . ?
C46A C47A C48A 117.2(10) . . ?
C46A C47A H47A 121.4 . . ?
C47A C46A C45A 121.2(10) . . ?
C47A C46A O1_5 122.9(13) . . ?
O1_5 C46A C45A 115.9(12) . . ?
N11A C50A C48A 112.9(10) . . ?
O7A C50A C48A 121.2(11) . . ?
O7A C50A N11A 125.9(10) . . ?
C52A C51A C59A 116.8(10) . . ?
N11A C51A C52A 126.6(11) . . ?
N11A C51A C59A 116.5(9) . . ?
C51A C52A H52A 118.7 . . ?
C51A C52A C53A 122.6(12) . . ?
C53A C52A H52A 118.7 . . ?
C52A C53A H53A 120.9 . . ?
C54A C53A C52A 118.2(12) . . ?
C54A C53A H53A 120.9 . . ?
C53A C54A H54A 118.4 . . ?
C53A C54A C55A 123.2(12) . . ?
C55A C54A H54A 118.4 . . ?
C54A C55A C56A 125.8(13) . . ?
C59A C55A C54A 118.9(12) . . ?
C59A C55A C56A 115.2(12) . . ?
C55A C59A C51A 120.1(11) . . ?
C55A C59A N12A 124.5(11) . . ?
N12A C59A C51A 115.4(10) . . ?
C58A N12A C59A 116.2(10) . . ?
N12A C58A C57A 125.7(12) . . ?
N12A C58A C60A 116.1(13) . . ?
C57A C58A C60A 117.9(13) . . ?
C58A C57A H57A 122.2 . . ?
C56A C57A C58A 115.7(13) . . ?
C56A C57A H57A 122.2 . . ?
C57A C56A C55A 122.5(12) . . ?
C57A C56A O1_6 125.2(14) . . ?
O1_6 C56A C55A 112.2(14) . . ?
C58A C60A K1 99.7(7) . . ?
N13A C60A K1 113.6(8) . . ?
N13A C60A C58A 114.9(12) . . ?
O8A C60A K1 56.3(6) . . ?
O8A C60A C58A 118.7(16) . . ?
O8A C60A N13A 126.5(14) . . ?
C62A C61A C69A 120.0 . . ?
N13A C61A C62A 126.1(6) . . ?
N13A C61A C69A 112.9(6) . . ?
C61A C62A H62A 120.0 . . ?
C61A C62A C63A 120.0 . . ?
C63A C62A H62A 120.0 . . ?
C62A C63A H63A 120.0 . . ?
C64A C63A C62A 120.0 . . ?
C64A C63A H63A 120.0 . . ?
C63A C64A H64A 120.0 . . ?
C63A C64A C65A 120.0 . . ?
C65A C64A H64A 120.0 . . ?
C69A C65A C64A 120.0 . . ?
C65A C69A C61A 120.0 . . ?
N14A C69A C61A 120.0 . . ?
N14A C69A C65A 120.0 . . ?
C69A N14A Hg1 112.8(2) . . ?
C69A N14A C68A 120.0 . . ?
C68A N14A Hg1 109.4(2) . . ?
N14A C68A C67A 120.0 . . ?
N14A C68A C70A 115.1(8) . . ?
C67A C68A C70A 124.6(8) . . ?
C68A C67A H67A 120.0 . . ?
C66A C67A C68A 120.0 . . ?
C66A C67A H67A 120.0 . . ?
C65A C66A O1_7 123.7(8) . . ?
C67A C66A C65A 120.0 . . ?
C67A C66A O1_7 116.3(9) . . ?
N15A C70A C68A 115.7(14) . . ?
O9A C70A C68A 117.8(14) . . ?
O9A C70A N15A 126.4(15) . . ?
C72A C71A C79A 120.0 . . ?
C72A C71A N15A 123.1(6) . . ?
C79A C71A N15A 115.8(6) . . ?
C71A C72A H72A 120.0 . . ?
C73A C72A C71A 120.0 . . ?
C73A C72A H72A 120.0 . . ?
C72A C73A H73A 120.0 . . ?
C72A C73A C74A 120.0 . . ?
C74A C73A H73A 120.0 . . ?
C73A C74A H74A 120.0 . . ?
C73A C74A C75A 120.0 . . ?
C75A C74A H74A 120.0 . . ?
C74A C75A C79A 120.0 . . ?
C75A C79A C71A 120.0 . . ?
N16A C79A C71A 120.0 . . ?
N16A C79A C75A 120.0 . . ?
C79A N16A Hg1 121.9(3) . . ?
C78A N16A Hg1 117.8(3) . . ?
C78A N16A C79A 120.0 . . ?
N16A C78A C77A 120.0 . . ?
N16A C78A C80A 115.6(10) . . ?
C77A C78A C80A 124.3(10) . . ?
C78A C77A H77A 120.0 . . ?
C76A C77A C78A 120.0 . . ?
C76A C77A H77A 120.0 . . ?
C77A C76A C75A 120.0 . . ?
O1_8 C76A C75A 118.6(6) . . ?
O1_8 C76A C77A 121.1(6) . . ?
O10A C80A C78A 115.1(16) . . ?
O10A C80A O11A 128.4(17) . . ?
O11A C80A C78A 116.4(18) . . ?
O1A N1A C1A 116.8(9) . . ?
O2A N1A C1A 117.0(10) . . ?
O2A N1A O1A 126.1(10) . . ?
C10A N3A C11A 133.4(9) . . ?
C10A N3A H3AA 113.3 . . ?
C11A N3A H3AA 113.3 . . ?
C20A N5A C21A 130.8(9) . . ?
C20A N5A H5A 114.6 . . ?
C21A N5A H5A 114.6 . . ?
C30A N7A C31A 131.1(9) . . ?
C30A N7A H7AA 114.4 . . ?
C31A N7A H7AA 114.4 . . ?
C40A N9A C41A 128.8(10) . . ?
C40A N9A H9A 115.6 . . ?
C41A N9A H9A 115.6 . . ?
C50A N11A H11A 115.6 . . ?
C51A N11A C50A 128.8(9) . . ?
C51A N11A H11A 115.6 . . ?
C60A N13A H13B 115.9 . . ?
C61A N13A C60A 128.1(10) . . ?
C61A N13A H13B 115.9 . . ?
C70A N15A Hg1 120.1(10) . . ?
C70A N15A C71A 130.7(11) . . ?
C70A N15A H15A 114.6 . . ?
C71A N15A Hg1 108.5(7) . . ?
C71A N15A H15A 114.6 . . ?
C60A O8A K1 102.8(7) . . ?
Hg1 O11A K1 113.1(4) . . ?
C80A O11A K1 128.5(11) . . ?
C80A O11A Hg1 115.4(11) . . ?
Cl2 C1R Cl1 108.4(5) . . ?
C6A O1_1 C1_1 117.5(8) . . ?
O1_1 C1_1 C2_1 105.6(8) . . ?
C3_1 C2_1 C1_1 114.1(10) . . ?
C3_1 C2_1 C4_1 114.0(10) . . ?
C4_1 C2_1 C1_1 103.7(11) . . ?
C16A O1_2 C1_2 115.2(12) . . ?
O1_2 C1_2 C2_2 112.4(13) . . ?
C1_2 C2_2 C3_2 105.2(12) . . ?
C1_2 C2_2 C4_2 104.1(13) . . ?
C4_2 C2_2 C3_2 109.5(10) . . ?
C26A O1_3 C1_3 119.9(9) . . ?
O1_3 C1_3 C2_3 111.6(8) . . ?
C3_3 C2_3 C1_3 111.7(10) . . ?
C3_3 C2_3 C4_3 112.1(9) . . ?
C4_3 C2_3 C1_3 110.0(9) . . ?
C36A O1_4 C1_4 119.6(10) . . ?
O1_4 C1_4 C2_4 108.8(10) . . ?
C1_4 C2_4 C3_4 110.8(13) . . ?
C4_4 C2_4 C1_4 109.8(12) . . ?
C4_4 C2_4 C3_4 113.4(10) . . ?
C46A O1_5 C1_5 116.1(10) . . ?
O1_5 C1_5 C2_5 106.0(9) . . ?
C3_5 C2_5 C1_5 112.1(11) . . ?
C3_5 C2_5 C4_5 110.2(9) . . ?
C4_5 C2_5 C1_5 105.0(11) . . ?
C56A O1_6 C1_6 117.8(12) . . ?
O1_6 C1_6 C2_6 105.3(11) . . ?
C3_6 C2_6 C1_6 114.2(12) . . ?
C3_6 C2_6 C4_6 111.0(9) . . ?
C4_6 C2_6 C1_6 108.7(12) . . ?
C66A O1_7 C1_7 124.0(14) . . ?
O1_7 C1_7 C2_7 114.4(16) . . ?
C3_7 C2_7 C1_7 110.4(17) . . ?
C4_7 C2_7 C1_7 92.2(15) . . ?
C4_7 C2_7 C3_7 110.6(11) . . ?
C76A O1_8 C1_8 117.0(9) . . ?
O1_8 C1_8 C2_8 105.5(11) . . ?
C3_8 C2_8 C1_8 110.1(13) . . ?
C3_8 C2_8 C4_8 114.4(11) . . ?
C4_8 C2_8 C1_8 103.8(14) . . ?

loop_
_geom_bond_atom_site_label_1
_geom_bond_atom_site_label_2
_geom_bond_distance
_geom_bond_site_symmetry_2
_geom_bond_publ_flag
K1 Hg1 4.265(4) . ?
K1 C60A 3.401(12) 2_656 ?
K1 C60A 3.401(12) . ?
K1 O8A 2.904(9) 2_656 ?
K1 O8A 2.904(9) . ?
K1 O11A 2.768(10) 2_656 ?
K1 O11A 2.768(10) . ?
K1 O2W 2.862(18) 2_656 ?
K1 O2W 2.862(18) . ?
Hg1 N14A 2.670(5) . ?
Hg1 N16A 2.149(5) . ?
Hg1 N15A 2.554(10) . ?
Hg1 O11A 2.336(11) . ?
C1A C2A 1.350(14) . ?
C1A C9A 1.407(14) . ?
C1A N1A 1.509(14) . ?
C2A H2A 0.9500 . ?
C2A C3A 1.365(15) . ?
C3A H3A 0.9500 . ?
C3A C4A 1.390(14) . ?
C4A H4A 0.9500 . ?
C4A C5A 1.396(14) . ?
C5A C9A 1.419(14) . ?
C5A C6A 1.449(15) . ?
C9A N2A 1.359(12) . ?
N2A C8A 1.330(12) . ?
C8A C7A 1.391(14) . ?
C8A C10A 1.502(14) . ?
C7A H7A 0.9500 . ?
C7A C6A 1.336(14) . ?
C6A O1_1 1.355(12) . ?
C10A N3A 1.356(13) . ?
C10A O3A 1.242(12) . ?
C11A C12A 1.457(15) . ?
C11A C19A 1.340(13) . ?
C11A N3A 1.393(12) . ?
C12A H12A 0.9500 . ?
C12A C13A 1.389(15) . ?
C13A H13A 0.9500 . ?
C13A C14A 1.381(15) . ?
C14A H14A 0.9500 . ?
C14A C15A 1.425(15) . ?
C15A C19A 1.384(15) . ?
C15A C16A 1.504(18) . ?
C19A N4A 1.391(13) . ?
N4A C18A 1.287(12) . ?
C18A C17A 1.366(15) . ?
C18A C20A 1.543(12) . ?
C17A H17A 0.9500 . ?
C17A C16A 1.316(16) . ?
C16A O1_2 1.402(16) . ?
C20A N5A 1.339(12) . ?
C20A O4A 1.197(11) . ?
C21A C22A 1.378(13) . ?
C21A C29A 1.411(14) . ?
C21A N5A 1.391(12) . ?
C22A H22A 0.9500 . ?
C22A C23A 1.428(15) . ?
C23A H23A 0.9500 . ?
C23A C24A 1.368(16) . ?
C24A H24A 0.9500 . ?
C24A C25A 1.473(15) . ?
C25A C29A 1.352(13) . ?
C25A C26A 1.404(15) . ?
C29A N6A 1.377(11) . ?
N6A C28A 1.335(12) . ?
C28A C27A 1.364(14) . ?
C28A C30A 1.540(14) . ?
C27A H27A 0.9500 . ?
C27A C26A 1.335(14) . ?
C26A O1_3 1.382(12) . ?
C30A N7A 1.319(12) . ?
C30A O5A 1.224(11) . ?
C31A C32A 1.438(14) . ?
C31A C39A 1.472(14) . ?
C31A N7A 1.342(12) . ?
C32A H32A 0.9500 . ?
C32A C33A 1.389(15) . ?
C33A H33A 0.9500 . ?
C33A C34A 1.344(15) . ?
C34A H34A 0.9500 . ?
C34A C35A 1.367(16) . ?
C35A C39A 1.444(14) . ?
C35A C36A 1.425(16) . ?
C39A N8A 1.332(12) . ?
N8A C38A 1.298(12) . ?
C38A C37A 1.427(15) . ?
C38A C40A 1.504(16) . ?
C37A H37A 0.9500 . ?
C37A C36A 1.320(16) . ?
C36A O1_4 1.376(12) . ?
C40A N9A 1.380(15) . ?
C40A O6A 1.217(13) . ?
C41A C42A 1.315(13) . ?
C41A C49A 1.411(14) . ?
C41A N9A 1.412(13) . ?
C42A H42A 0.9500 . ?
C42A C43A 1.387(16) . ?
C43A H43A 0.9500 . ?
C43A C44A 1.374(16) . ?
C44A H44A 0.9500 . ?
C44A C45A 1.395(15) . ?
C45A C49A 1.378(14) . ?
C45A C46A 1.439(16) . ?
C49A N10A 1.345(12) . ?
N10A C48A 1.320(12) . ?
C48A C47A 1.457(14) . ?
C48A C50A 1.534(14) . ?
C47A H47A 0.9500 . ?
C47A C46A 1.332(15) . ?
C46A O1_5 1.353(12) . ?
C50A N11A 1.349(13) . ?
C50A O7A 1.206(11) . ?
C51A C52A 1.368(14) . ?
C51A C59A 1.487(14) . ?
C51A N11A 1.344(12) . ?
C52A H52A 0.9500 . ?
C52A C53A 1.408(15) . ?
C53A H53A 0.9500 . ?
C53A C54A 1.342(16) . ?
C54A H54A 0.9500 . ?
C54A C55A 1.414(16) . ?
C55A C59A 1.352(14) . ?
C55A C56A 1.424(16) . ?
C59A N12A 1.389(12) . ?
N12A C58A 1.291(13) . ?
C58A C57A 1.408(16) . ?
C58A C60A 1.488(17) . ?
C57A H57A 0.9500 . ?
C57A C56A 1.346(16) . ?
C56A O1_6 1.385(15) . ?
C60A N13A 1.375(17) . ?
C60A O8A 1.241(14) . ?
C61A C62A 1.3900 . ?
C61A C69A 1.3900 . ?
C61A N13A 1.370(12) . ?
C62A H62A 0.9500 . ?
C62A C63A 1.3900 . ?
C63A H63A 0.9500 . ?
C63A C64A 1.3900 . ?
C64A H64A 0.9500 . ?
C64A C65A 1.3900 . ?
C65A C69A 1.3900 . ?
C65A C66A 1.3900 . ?
C69A N14A 1.3900 . ?
N14A C68A 1.3900 . ?
C68A C67A 1.3900 . ?
C68A C70A 1.489(15) . ?
C67A H67A 0.9500 . ?
C67A C66A 1.3900 . ?
C66A O1_7 1.401(17) . ?
C70A N15A 1.307(15) . ?
C70A O9A 1.198(15) . ?
C71A C72A 1.3900 . ?
C71A C79A 1.3900 . ?
C71A N15A 1.409(12) . ?
C72A H72A 0.9500 . ?
C72A C73A 1.3900 . ?
C73A H73A 0.9500 . ?
C73A C74A 1.3900 . ?
C74A H74A 0.9500 . ?
C74A C75A 1.3900 . ?
C75A C79A 1.3900 . ?
C75A C76A 1.3900 . ?
C79A N16A 1.3900 . ?
N16A C78A 1.3900 . ?
C78A C77A 1.3900 . ?
C78A C80A 1.528(16) . ?
C77A H77A 0.9500 . ?
C77A C76A 1.3900 . ?
C76A O1_8 1.369(10) . ?
C80A O10A 1.21(2) . ?
C80A O11A 1.265(18) . ?
N1A O1A 1.241(11) . ?
N1A O2A 1.174(10) . ?
N3A H3AA 0.8800 . ?
N5A H5A 0.8800 . ?
N7A H7AA 0.8800 . ?
N9A H9A 0.8800 . ?
N11A H11A 0.8800 . ?
N13A H13B 0.8800 . ?
N15A H15A 0.8800 . ?
Cl1 C1R 1.749(2) . ?
Cl2 C1R 1.749(2) . ?
O1_1 C1_1 1.413(8) . ?
C1_1 C2_1 1.5100(11) . ?
C2_1 C3_1 1.5100(11) . ?
C2_1 C4_1 1.5101(11) . ?
O1_2 C1_2 1.412(9) . ?
C1_2 C2_2 1.5099(11) . ?
C2_2 C3_2 1.5103(11) . ?
C2_2 C4_2 1.5100(11) . ?
O1_3 C1_3 1.425(8) . ?
C1_3 C2_3 1.5103(11) . ?
C2_3 C3_3 1.5099(11) . ?
C2_3 C4_3 1.5101(11) . ?
O1_4 C1_4 1.418(8) . ?
C1_4 C2_4 1.5100(11) . ?
C2_4 C3_4 1.5102(11) . ?
C2_4 C4_4 1.5101(11) . ?
O1_5 C1_5 1.412(8) . ?
C1_5 C2_5 1.5101(11) . ?
C2_5 C3_5 1.5100(11) . ?
C2_5 C4_5 1.5102(11) . ?
O1_6 C1_6 1.431(9) . ?
C1_6 C2_6 1.5101(11) . ?
C2_6 C3_6 1.5100(11) . ?
C2_6 C4_6 1.5100(11) . ?
O1_7 C1_7 1.417(10) . ?
C1_7 C2_7 1.5103(11) . ?
C2_7 C3_7 1.5102(11) . ?
C2_7 C4_7 1.5102(11) . ?
O1_8 C1_8 1.412(9) . ?
C1_8 C2_8 1.5100(11) . ?
C2_8 C3_8 1.5101(11) . ?
C2_8 C4_8 1.5100(11) . ?

loop_
_geom_torsion_atom_site_label_1
_geom_torsion_atom_site_label_2
_geom_torsion_atom_site_label_3
_geom_torsion_atom_site_label_4
_geom_torsion
_geom_torsion_site_symmetry_1
_geom_torsion_site_symmetry_2
_geom_torsion_site_symmetry_3
_geom_torsion_site_symmetry_4
_geom_torsion_publ_flag
K1 C60A N13A C61A 68.2(12) . . . . ?
Hg1 N14A C68A C67A 132.6(2) . . . . ?
Hg1 N14A C68A C70A -42.1(5) . . . . ?
Hg1 N16A C78A C77A 173.8(3) . . . . ?
Hg1 N16A C78A C80A -2.6(5) . . . . ?
C1A C2A C3A C4A -3.4(16) . . . . ?
C1A C9A N2A C8A 178.1(8) . . . . ?
C2A C1A C9A C5A 1.2(14) . . . . ?
C2A C1A C9A N2A -173.6(9) . . . . ?
C2A C1A N1A O1A -109.9(11) . . . . ?
C2A C1A N1A O2A 67.0(14) . . . . ?
C2A C3A C4A C5A 5.3(15) . . . . ?
C3A C4A C5A C9A -3.9(14) . . . . ?
C3A C4A C5A C6A 175.5(9) . . . . ?
C4A C5A C9A C1A 0.7(13) . . . . ?
C4A C5A C9A N2A 175.3(8) . . . . ?
C4A C5A C6A C7A -177.6(9) . . . . ?
C4A C5A C6A O1_1 0.9(14) . . . . ?
C5A C9A N2A C8A 3.6(12) . . . . ?
C5A C6A O1_1 C1_1 -172.3(8) . . . . ?
C9A C1A C2A C3A 0.2(15) . . . . ?
C9A C1A N1A O1A 64.8(12) . . . . ?
C9A C1A N1A O2A -118.4(11) . . . . ?
C9A C5A C6A C7A 1.8(13) . . . . ?
C9A C5A C6A O1_1 -179.7(8) . . . . ?
C9A N2A C8A C7A -0.7(12) . . . . ?
C9A N2A C8A C10A -177.2(7) . . . . ?
N2A C8A C7A C6A -1.5(14) . . . . ?
N2A C8A C10A N3A 17.9(11) . . . . ?
N2A C8A C10A O3A -164.3(8) . . . . ?
C8A C7A C6A C5A 0.9(14) . . . . ?
C8A C7A C6A O1_1 -177.5(8) . . . . ?
C8A C10A N3A C11A -176.4(8) . . . . ?
C7A C8A C10A N3A -158.8(8) . . . . ?
C7A C8A C10A O3A 19.1(13) . . . . ?
C7A C6A O1_1 C1_1 6.2(14) . . . . ?
C6A C5A C9A C1A -178.8(8) . . . . ?
C6A C5A C9A N2A -4.1(13) . . . . ?
C6A O1_1 C1_1 C2_1 171.0(8) . . . . ?
C10A C8A C7A C6A 174.7(8) . . . . ?
C11A C12A C13A C14A 3.9(15) . . . . ?
C11A C19A N4A C18A -179.5(9) . . . . ?
C12A C11A C19A C15A 4.3(14) . . . . ?
C12A C11A C19A N4A -173.1(8) . . . . ?
C12A C11A N3A C10A 7.0(15) . . . . ?
C12A C13A C14A C15A -3.7(16) . . . . ?
C13A C14A C15A C19A 3.7(15) . . . . ?
C13A C14A C15A C16A -179.8(10) . . . . ?
C14A C15A C19A C11A -4.2(15) . . . . ?
C14A C15A C19A N4A 173.1(9) . . . . ?
C14A C15A C16A C17A -174.2(11) . . . . ?
C14A C15A C16A O1_2 6.5(15) . . . . ?
C15A C19A N4A C18A 3.2(13) . . . . ?
C15A C16A O1_2 C1_2 168.7(11) . . . . ?
C19A C11A C12A C13A -4.0(14) . . . . ?
C19A C11A N3A C10A -176.3(9) . . . . ?
C19A C15A C16A C17A 2.5(16) . . . . ?
C19A C15A C16A O1_2 -176.8(9) . . . . ?
C19A N4A C18A C17A -1.3(14) . . . . ?
C19A N4A C18A C20A -176.7(7) . . . . ?
N4A C18A C17A C16A 0.1(16) . . . . ?
N4A C18A C20A N5A 13.2(12) . . . . ?
N4A C18A C20A O4A -166.1(9) . . . . ?
C18A C17A C16A C15A -0.8(17) . . . . ?
C18A C17A C16A O1_2 178.3(11) . . . . ?
C18A C20A N5A C21A -170.8(8) . . . . ?
C17A C18A C20A N5A -162.5(8) . . . . ?
C17A C18A C20A O4A 18.2(14) . . . . ?
C17A C16A O1_2 C1_2 -10(2) . . . . ?
C16A C15A C19A C11A 179.1(9) . . . . ?
C16A C15A C19A N4A -3.7(14) . . . . ?
C16A O1_2 C1_2 C2_2 -160.3(12) . . . . ?
C20A C18A C17A C16A 175.5(10) . . . . ?
C21A C22A C23A C24A -1.1(14) . . . . ?
C21A C29A N6A C28A -177.2(7) . . . . ?
C22A C21A C29A C25A 6.5(13) . . . . ?
C22A C21A C29A N6A -174.8(8) . . . . ?
C22A C21A N5A C20A -3.3(14) . . . . ?
C22A C23A C24A C25A 2.5(15) . . . . ?
C23A C24A C25A C29A 0.5(13) . . . . ?
C23A C24A C25A C26A -179.9(9) . . . . ?
C24A C25A C29A C21A -5.0(12) . . . . ?
C24A C25A C29A N6A 176.4(8) . . . . ?
C24A C25A C26A C27A -177.8(9) . . . . ?
C24A C25A C26A O1_3 2.0(13) . . . . ?
C25A C29A N6A C28A 1.5(11) . . . . ?
C25A C26A O1_3 C1_3 -178.3(9) . . . . ?
C29A C21A C22A C23A -3.3(13) . . . . ?
C29A C21A N5A C20A 179.8(8) . . . . ?
C29A C25A C26A C27A 1.8(13) . . . . ?
C29A C25A C26A O1_3 -178.4(8) . . . . ?
C29A N6A C28A C27A 1.7(12) . . . . ?
C29A N6A C28A C30A -174.6(7) . . . . ?
N6A C28A C27A C26A -3.1(14) . . . . ?
N6A C28A C30A N7A 13.0(10) . . . . ?
N6A C28A C30A O5A -168.2(7) . . . . ?
C28A C27A C26A C25A 1.2(13) . . . . ?
C28A C27A C26A O1_3 -178.6(8) . . . . ?
C28A C30A N7A C31A -175.6(8) . . . . ?
C27A C28A C30A N7A -163.6(8) . . . . ?
C27A C28A C30A O5A 15.2(12) . . . . ?
C27A C26A O1_3 C1_3 1.5(14) . . . . ?
C26A C25A C29A C21A 175.4(8) . . . . ?
C26A C25A C29A N6A -3.2(12) . . . . ?
C26A O1_3 C1_3 C2_3 -176.3(8) . . . . ?
C30A C28A C27A C26A 173.2(8) . . . . ?
C31A C32A C33A C34A 1.4(15) . . . . ?
C31A C39A N8A C38A -179.6(7) . . . . ?
C32A C31A C39A C35A 3.6(12) . . . . ?
C32A C31A C39A N8A -176.8(7) . . . . ?
C32A C31A N7A C30A 2.8(15) . . . . ?
C32A C33A C34A C35A -0.5(16) . . . . ?
C33A C34A C35A C39A 1.3(16) . . . . ?
C33A C34A C35A C36A -175.6(10) . . . . ?
C34A C35A C39A C31A -2.9(13) . . . . ?
C34A C35A C39A N8A 177.5(9) . . . . ?
C34A C35A C36A C37A -176.3(11) . . . . ?
C34A C35A C36A O1_4 0.2(15) . . . . ?
C35A C39A N8A C38A 0.0(13) . . . . ?
C35A C36A O1_4 C1_4 175.8(9) . . . . ?
C39A C31A C32A C33A -3.0(13) . . . . ?
C39A C31A N7A C30A 179.8(8) . . . . ?
C39A C35A C36A C37A 6.4(15) . . . . ?
C39A C35A C36A O1_4 -177.0(8) . . . . ?
C39A N8A C38A C37A 4.4(13) . . . . ?
C39A N8A C38A C40A -175.6(8) . . . . ?
N8A C38A C37A C36A -3.1(15) . . . . ?
N8A C38A C40A N9A 13.7(12) . . . . ?
N8A C38A C40A O6A -166.4(9) . . . . ?
C38A C37A C36A C35A -3.0(16) . . . . ?
C38A C37A C36A O1_4 -179.3(8) . . . . ?
C38A C40A N9A C41A -177.3(8) . . . . ?
C37A C38A C40A N9A -166.3(8) . . . . ?
C37A C38A C40A O6A 13.6(14) . . . . ?
C37A C36A O1_4 C1_4 -7.6(15) . . . . ?
C36A C35A C39A C31A 174.5(8) . . . . ?
C36A C35A C39A N8A -5.2(13) . . . . ?
C36A O1_4 C1_4 C2_4 -174.8(10) . . . . ?
C40A C38A C37A C36A 177.0(9) . . . . ?
C41A C42A C43A C44A 2.6(14) . . . . ?
C41A C49A N10A C48A -176.8(8) . . . . ?
C42A C41A C49A C45A 8.4(13) . . . . ?
C42A C41A C49A N10A -177.2(8) . . . . ?
C42A C41A N9A C40A 7.5(14) . . . . ?
C42A C43A C44A C45A -2.2(15) . . . . ?
C43A C44A C45A C49A 4.8(14) . . . . ?
C43A C44A C45A C46A -178.6(9) . . . . ?
C44A C45A C49A C41A -7.6(12) . . . . ?
C44A C45A C49A N10A 178.3(8) . . . . ?
C44A C45A C46A C47A -177.9(10) . . . . ?
C44A C45A C46A O1_5 4.8(14) . . . . ?
C45A C49A N10A C48A -2.7(12) . . . . ?
C45A C46A O1_5 C1_5 172.2(9) . . . . ?
C49A C41A C42A C43A -5.7(13) . . . . ?
C49A C41A N9A C40A -176.3(8) . . . . ?
C49A C45A C46A C47A -1.2(14) . . . . ?
C49A C45A C46A O1_5 -178.5(8) . . . . ?
C49A N10A C48A C47A 3.7(13) . . . . ?
C49A N10A C48A C50A -177.7(7) . . . . ?
N10A C48A C47A C46A -3.5(15) . . . . ?
N10A C48A C50A N11A 14.9(12) . . . . ?
N10A C48A C50A O7A -165.6(9) . . . . ?
C48A C47A C46A C45A 2.2(15) . . . . ?
C48A C47A C46A O1_5 179.3(9) . . . . ?
C48A C50A N11A C51A -171.5(8) . . . . ?
C47A C48A C50A N11A -166.4(8) . . . . ?
C47A C48A C50A O7A 13.1(13) . . . . ?
C47A C46A O1_5 C1_5 -5.0(14) . . . . ?
C46A C45A C49A C41A 175.5(8) . . . . ?
C46A C45A C49A N10A 1.4(13) . . . . ?
C46A O1_5 C1_5 C2_5 -167.0(9) . . . . ?
C50A C48A C47A C46A 177.9(9) . . . . ?
C51A C52A C53A C54A 1.9(15) . . . . ?
C51A C59A N12A C58A -178.3(8) . . . . ?
C52A C51A C59A C55A 2.9(12) . . . . ?
C52A C51A C59A N12A -176.1(7) . . . . ?
C52A C51A N11A C50A 1.7(14) . . . . ?
C52A C53A C54A C55A 1.7(16) . . . . ?
C53A C54A C55A C59A -2.9(15) . . . . ?
C53A C54A C55A C56A -178.8(10) . . . . ?
C54A C55A C59A C51A 0.4(13) . . . . ?
C54A C55A C59A N12A 179.4(8) . . . . ?
C54A C55A C56A C57A -178.2(10) . . . . ?
C54A C55A C56A O1_6 -0.9(14) . . . . ?
C55A C59A N12A C58A 2.7(13) . . . . ?
C55A C56A O1_6 C1_6 179.6(10) . . . . ?
C59A C51A C52A C53A -4.1(13) . . . . ?
C59A C51A N11A C50A 179.5(8) . . . . ?
C59A C55A C56A C57A 5.8(14) . . . . ?
C59A C55A C56A O1_6 -177.0(8) . . . . ?
C59A N12A C58A C57A -2.2(13) . . . . ?
C59A N12A C58A C60A -175.3(8) . . . . ?
N12A C58A C57A C56A 3.7(15) . . . . ?
N12A C58A C60A K1 118.8(8) . . . . ?
N12A C58A C60A N13A -3.0(14) . . . . ?
N12A C58A C60A O8A 175.7(10) . . . . ?
C58A C57A C56A C55A -5.4(14) . . . . ?
C58A C57A C56A O1_6 177.7(9) . . . . ?
C58A C60A N13A C61A -177.9(8) . . . . ?
C58A C60A O8A K1 -82.3(10) . . . . ?
C57A C58A C60A K1 -54.8(10) . . . . ?
C57A C58A C60A N13A -176.6(9) . . . . ?
C57A C58A C60A O8A 2.0(15) . . . . ?
C57A C56A O1_6 C1_6 -3.2(17) . . . . ?
C56A C55A C59A C51A 176.8(8) . . . . ?
C56A C55A C59A N12A -4.3(13) . . . . ?
C56A O1_6 C1_6 C2_6 -163.7(10) . . . . ?
C60A C58A C57A C56A 176.6(9) . . . . ?
C61A C62A C63A C64A 0.0 . . . . ?
C61A C69A N14A Hg1 48.9(3) . . . . ?
C61A C69A N14A C68A 180.0 . . . . ?
C62A C61A C69A C65A 0.0 . . . . ?
C62A C61A C69A N14A 180.0 . . . . ?
C62A C61A N13A C60A 26.6(12) . . . . ?
C62A C63A C64A C65A 0.0 . . . . ?
C63A C64A C65A C69A 0.0 . . . . ?
C63A C64A C65A C66A 180.0 . . . . ?
C64A C65A C69A C61A 0.0 . . . . ?
C64A C65A C69A N14A 180.0 . . . . ?
C64A C65A C66A C67A 180.0 . . . . ?
C64A C65A C66A O1_7 -0.2(9) . . . . ?
C65A C69A N14A Hg1 -131.1(3) . . . . ?
C65A C69A N14A C68A 0.0 . . . . ?
C65A C66A O1_7 C1_7 -179.5(14) . . . . ?
C69A C61A C62A C63A 0.0 . . . . ?
C69A C61A N13A C60A -164.5(9) . . . . ?
C69A C65A C66A C67A 0.0 . . . . ?
C69A C65A C66A O1_7 179.8(9) . . . . ?
C69A N14A C68A C67A 0.0 . . . . ?
C69A N14A C68A C70A -174.7(6) . . . . ?
N14A C68A C67A C66A 0.0 . . . . ?
N14A C68A C70A N15A 18.3(10) . . . . ?
N14A C68A C70A O9A -165.2(8) . . . . ?
C68A C67A C66A C65A 0.0 . . . . ?
C68A C67A C66A O1_7 -179.8(8) . . . . ?
C68A C70A N15A Hg1 18.7(11) . . . . ?
C68A C70A N15A C71A -171.4(7) . . . . ?
C67A C68A C70A N15A -156.1(7) . . . . ?
C67A C68A C70A O9A 20.4(12) . . . . ?
C67A C66A O1_7 C1_7 0.3(19) . . . . ?
C66A C65A C69A C61A 180.0 . . . . ?
C66A C65A C69A N14A 0.0 . . . . ?
C66A O1_7 C1_7 C2_7 169.4(13) . . . . ?
C70A C68A C67A C66A 174.1(7) . . . . ?
C71A C72A C73A C74A 0.0 . . . . ?
C71A C79A N16A Hg1 6.4(3) . . . . ?
C71A C79A N16A C78A 180.0 . . . . ?
C72A C71A C79A C75A 0.0 . . . . ?
C72A C71A C79A N16A 180.0 . . . . ?
C72A C71A N15A Hg1 172.15(19) . . . . ?
C72A C71A N15A C70A 1.3(11) . . . . ?
C72A C73A C74A C75A 0.0 . . . . ?
C73A C74A C75A C79A 0.0 . . . . ?
C73A C74A C75A C76A 180.0 . . . . ?
C74A C75A C79A C71A 0.0 . . . . ?
C74A C75A C79A N16A 180.0 . . . . ?
C74A C75A C76A C77A 180.0 . . . . ?
C74A C75A C76A O1_8 5.4(6) . . . . ?
C75A C79A N16A Hg1 -173.6(3) . . . . ?
C75A C79A N16A C78A 0.0 . . . . ?
C75A C76A O1_8 C1_8 167.8(8) . . . . ?
C79A C71A C72A C73A 0.0 . . . . ?
C79A C71A N15A Hg1 -19.8(5) . . . . ?
C79A C71A N15A C70A 169.4(8) . . . . ?
C79A C75A C76A C77A 0.0 . . . . ?
C79A C75A C76A O1_8 -174.6(6) . . . . ?
C79A N16A C78A C77A 0.0 . . . . ?
C79A N16A C78A C80A -176.5(6) . . . . ?
N16A C78A C77A C76A 0.0 . . . . ?
N16A C78A C80A O10A -168.9(9) . . . . ?
N16A C78A C80A O11A 9.2(11) . . . . ?
C78A C77A C76A C75A 0.0 . . . . ?
C78A C77A C76A O1_8 174.4(6) . . . . ?
C78A C80A O11A K1 -169.7(5) . . . . ?
C78A C80A O11A Hg1 -10.7(12) . . . . ?
C77A C78A C80A O10A 14.8(13) . . . . ?
C77A C78A C80A O11A -167.1(7) . . . . ?
C77A C76A O1_8 C1_8 -6.7(11) . . . . ?
C76A C75A C79A C71A 180.0 . . . . ?
C76A C75A C79A N16A 0.0 . . . . ?
C76A O1_8 C1_8 C2_8 -166.4(9) . . . . ?
C80A C78A C77A C76A 176.1(7) . . . . ?
N1A C1A C2A C3A 174.5(9) . . . . ?
N1A C1A C9A C5A -173.2(8) . . . . ?
N1A C1A C9A N2A 11.9(13) . . . . ?
N3A C11A C12A C13A 172.7(8) . . . . ?
N3A C11A C19A C15A -172.6(8) . . . . ?
N3A C11A C19A N4A 10.1(12) . . . . ?
N5A C21A C22A C23A 179.9(8) . . . . ?
N5A C21A C29A C25A -176.6(8) . . . . ?
N5A C21A C29A N6A 2.1(11) . . . . ?
N7A C31A C32A C33A 174.0(9) . . . . ?
N7A C31A C39A C35A -173.7(8) . . . . ?
N7A C31A C39A N8A 6.0(12) . . . . ?
N9A C41A C42A C43A 170.1(8) . . . . ?
N9A C41A C49A C45A -167.8(7) . . . . ?
N9A C41A C49A N10A 6.6(11) . . . . ?
N11A C51A C52A C53A 173.6(9) . . . . ?
N11A C51A C59A C55A -175.1(8) . . . . ?
N11A C51A C59A N12A 5.9(11) . . . . ?
N13A C60A O8A K1 96.1(12) . . . . ?
N13A C61A C62A C63A 168.1(6) . . . . ?
N13A C61A C69A C65A -169.6(5) . . . . ?
N13A C61A C69A N14A 10.4(5) . . . . ?
N15A C71A C72A C73A 167.5(5) . . . . ?
N15A C71A C79A C75A -168.4(5) . . . . ?
N15A C71A C79A N16A 11.6(5) . . . . ?
O3A C10A N3A C11A 5.8(16) . . . . ?
O4A C20A N5A C21A 8.5(15) . . . . ?
O5A C30A N7A C31A 5.8(15) . . . . ?
O6A C40A N9A C41A 2.9(15) . . . . ?
O7A C50A N11A C51A 9.0(15) . . . . ?
O8A C60A N13A C61A 3.6(19) . . . . ?
O9A C70A N15A Hg1 -157.4(10) . . . . ?
O9A C70A N15A C71A 12.5(18) . . . . ?
O10A C80A O11A K1 8.2(19) . . . . ?
O10A C80A O11A Hg1 167.1(11) . . . . ?
O1_1 C1_1 C2_1 C3_1 -65.6(12) . . . . ?
O1_1 C1_1 C2_1 C4_1 169.7(10) . . . . ?
O1_2 C1_2 C2_2 C3_2 175.4(12) . . . . ?
O1_2 C1_2 C2_2 C4_2 -69.5(15) . . . . ?
O1_3 C1_3 C2_3 C3_3 56.7(13) . . . . ?
O1_3 C1_3 C2_3 C4_3 -178.2(9) . . . . ?
O1_4 C1_4 C2_4 C3_4 170.8(11) . . . . ?
O1_4 C1_4 C2_4 C4_4 -63.2(14) . . . . ?
O1_5 C1_5 C2_5 C3_5 64.5(13) . . . . ?
O1_5 C1_5 C2_5 C4_5 -175.9(10) . . . . ?
O1_6 C1_6 C2_6 C3_6 52.1(16) . . . . ?
O1_6 C1_6 C2_6 C4_6 176.6(11) . . . . ?
O1_7 C1_7 C2_7 C3_7 -168.7(16) . . . . ?
O1_7 C1_7 C2_7 C4_7 78.4(19) . . . . ?
O1_8 C1_8 C2_8 C3_8 61.9(15) . . . . ?
O1_8 C1_8 C2_8 C4_8 -175.2(12) . . . . ?

loop_
_smtbx_masks_void_nr
_smtbx_masks_void_average_x
_smtbx_masks_void_average_y
_smtbx_masks_void_average_z
_smtbx_masks_void_volume
_smtbx_masks_void_count_electrons
_smtbx_masks_void_content
1 -0.266 -0.539 -0.604 6704.4 1169.4 ?
2 0.241 0.305 0.564 27.8 0.0 ?
3 0.241 0.695 0.064 27.8 0.0 ?
4 0.259 0.195 0.436 27.8 0.0 ?
5 0.259 0.805 0.936 27.8 0.0 ?
6 0.741 0.195 0.064 27.8 0.0 ?
7 0.741 0.805 0.564 27.8 0.0 ?
8 0.759 0.305 0.936 27.8 0.0 ?
9 0.759 0.695 0.436 27.8 0.0 ?
